data_1521135
loop_
_publ_author_name
'Hawthorne, F.C.'
'Cooper, M.A.'
'Grice, J.D.'
'Ottolini, L.'

_publ_section_title
;
 A new anhydrous amphibole from the Eifel region, Germany: description and
 crystal structure of obertiite, Na Na2 (Mg3 Fe(3+) Ti(4+)) Si8 O22 O2
;
_journal_name_full 'American Mineralogist'
_journal_page_first 236
_journal_page_last 241
_journal_volume 85
_journal_year 2000
_chemical_formula_sum 'Al0.03 Ca0.08 Fe0.71 H0.46 K0.18 Mg3.09 Mn0.37 Na2.66 O24 Si8 Ti0.86'
_chemical_name_systematic
;
(Na0.82 K0.18) (Na1.84 Fe0.06 Ca0.08) (Mg3.09 Mn0.37 Fe0.65 Ti0.86 Al0.03) Si8 
O22 (O1.54 (O H)0.46)
;
_space_group_IT_number 12
_symmetry_space_group_name_Hall '-C 2y'
_symmetry_space_group_name_H-M 'C 1 2/m 1'
_cell_angle_alpha 90
_cell_angle_beta 104.05
_cell_angle_gamma 90
_cell_formula_units_Z 2
_cell_length_a 9.776
_cell_length_b 17.919
_cell_length_c 5.292
_cell_volume 899.299
_citation_journal_id_ASTM AMMIAY
_cod_data_source_file Hawthorne_AMMIAY_2000_951.cif
_cod_data_source_block H0.46Al0.03Ca0.08Fe0.71K0.18Mg3.09Mn0.37Na2.66O24Si8Ti0.86
_cod_original_cell_volume 899.2993
_cod_original_formula_sum
;
H0.46 Al0.03 Ca0.08 Fe0.71 K0.18 Mg3.09 Mn0.37 Na2.66 O24 Si8 Ti0.86
;
_cod_database_code 1521135

loop_
_symmetry_equiv_pos_as_xyz
x,y,z
-x,y,-z
-x,-y,-z
x,-y,z
x+1/2,y+1/2,z
-x+1/2,y+1/2,-z
-x+1/2,-y+1/2,-z
x+1/2,-y+1/2,z

loop_
_atom_site_label
_atom_site_type_symbol
_atom_site_fract_x
_atom_site_fract_y
_atom_site_fract_z
_atom_site_occupancy
_atom_site_U_iso_or_equiv
O4 O-2 0.3578 0.2508 0.7995 1 0.0
O2 O-2 0.117 0.1652 0.7249 1 0.0
Fe2 Fe+2 0 0.18172 0 0.175 0.0
O6 O-2 0.3461 0.12 0.5798 1 0.0
Na2 Na+1 0.048 0.5 0.101 0.19 0.0
Mg3 Mg+2 0 0 0 1 0.0
Ca1 Ca+2 0 0.2738 0.5 0.04 0.0
Ti1 Ti+4 0 0.0788 0.5 0.43 0.0
Mg2 Mg+2 0 0.18172 0 0.66 0.0
Al1 Al+3 0 0.18172 0 0.015 0.0
Na1 Na+1 0 0.2738 0.5 0.92 0.0
Si1 Si+4 0.2836 0.08524 0.2941 1 0.0
O5 O-2 0.3497 0.1276 0.0805 1 0.0
Fe3 Fe+2 0 0.2738 0.5 0.03 0.0
Mg1 Mg+2 0 0.091 0.5 0.385 0.0
K1 K+1 0.048 0.5 0.101 0.09 0.0
Si2 Si+4 0.2883 0.17078 0.7985 1 0.0
O1 O-2 0.1136 0.0858 0.2176 1 0.0
O7 O-2 0.3434 0 0.2996 1 0.0
Mn1 Mn+3 0 0.0788 0.5 0.185 0.0
Na3 Na+1 0 0.4886 0 0.22 0.0
Fe1 Fe+3 0 0.18172 0 0.15 0.0
O3 O-2 0.1034 0 0.7061 1 0.0
